data_7203659
loop_
_publ_author_name
'Burke, Nichola J.'
'Burrows, Andrew D.'
'Mahon, Mary F.'
'Warren, John E.'

_publ_section_title
;
 Structural manipulation through control of hydrogen bonding faces: the
 effects of cation substitution on the guanidinium sulfonate structure
;
_journal_issue 12
_journal_name_full CrystEngComm
_journal_page_first 931
_journal_paper_doi 10.1039/b612883a
_journal_volume 8
_journal_year 2006
_chemical_formula_sum 'C13 H25 N3 O4 S'
_chemical_formula_weight 319.42
_chemical_name_systematic
;
?
;
_space_group_IT_number 4
_symmetry_cell_setting monoclinic
_symmetry_space_group_name_Hall 'P 2yb'
_symmetry_space_group_name_H-M 'P 1 21 1'
_atom_sites_solution_hydrogens geom
_atom_sites_solution_primary direct
_atom_sites_solution_secondary difmap
_audit_creation_method SHELXL-97
_cell_angle_alpha 90.00
_cell_angle_beta 103.180(1)
_cell_angle_gamma 90.00
_cell_formula_units_Z 4
_cell_length_a 6.8940(1)
_cell_length_b 17.4760(4)
_cell_length_c 14.2100(3)
_cell_measurement_reflns_used 11498
_cell_measurement_temperature 240(2)
_cell_measurement_theta_max 27.485
_cell_measurement_theta_min 2.910
_cell_volume 1666.92(6)
_computing_cell_refinement 'HKL Scalepack (Otwinowski & Minor 1997)'
_computing_data_reduction 'Denzo and Scalepack (otwinowski & Minor, 1997'
_computing_molecular_graphics 'ORTEX (P.McArdle, 1995)'
_computing_publication_material 'SHELXL-97/2 (Sheldrick,1997)'
_computing_structure_refinement 'SHELXL-97 (Sheldrick, 1997)'
_computing_structure_solution 'SHELXS-97 (Sheldrick, 1990)'
_diffrn_ambient_temperature 240(2)
_diffrn_measured_fraction_theta_full 0.995
_diffrn_measured_fraction_theta_max 0.995
_diffrn_measurement_device_type KappaCCD
_diffrn_measurement_method KappaCCD
_diffrn_radiation_monochromator graphite
_diffrn_radiation_source 'fine-focus sealed tube'
_diffrn_radiation_type MoK\a
_diffrn_radiation_wavelength 0.71073
_diffrn_reflns_av_R_equivalents 0.0450
_diffrn_reflns_av_sigmaI/netI 0.0563
_diffrn_reflns_limit_h_max 8
_diffrn_reflns_limit_h_min -8
_diffrn_reflns_limit_k_max 20
_diffrn_reflns_limit_k_min -20
_diffrn_reflns_limit_l_max 15
_diffrn_reflns_limit_l_min -16
_diffrn_reflns_number 16900
_diffrn_reflns_theta_full 24.99
_diffrn_reflns_theta_max 24.99
_diffrn_reflns_theta_min 3.66
_exptl_absorpt_coefficient_mu 0.213
_exptl_absorpt_correction_T_max 0.952
_exptl_absorpt_correction_T_min 0.928
_exptl_absorpt_correction_type multi-scan
_exptl_absorpt_process_details
;
?
;
_exptl_crystal_colour Colourless
_exptl_crystal_density_diffrn 1.273
_exptl_crystal_density_method 'not measured'
_exptl_crystal_description Plate
_exptl_crystal_F_000 688
_exptl_crystal_size_max 0.25
_exptl_crystal_size_mid 0.25
_exptl_crystal_size_min 0.15
_refine_diff_density_max 0.330
_refine_diff_density_min -0.351
_refine_diff_density_rms 0.091
_refine_ls_abs_structure_details 'Flack H D (1983), Acta Cryst. A39, 876-881'
_refine_ls_abs_structure_Flack 0.05(9)
_refine_ls_extinction_coef 0.034(4)
_refine_ls_extinction_expression Fc^*^=kFc[1+0.001xFc^2^\l^3^/sin(2\q)]^-1/4^
_refine_ls_extinction_method SHELXL
_refine_ls_goodness_of_fit_ref 1.025
_refine_ls_hydrogen_treatment constr
_refine_ls_matrix_type full
_refine_ls_number_parameters 387
_refine_ls_number_reflns 5835
_refine_ls_number_restraints 1
_refine_ls_restrained_S_all 1.025
_refine_ls_R_factor_all 0.0705
_refine_ls_R_factor_gt 0.0466
_refine_ls_shift/su_max 0.000
_refine_ls_shift/su_mean 0.000
_refine_ls_structure_factor_coef Fsqd
_refine_ls_weighting_details 'calc w=1/[\s^2^(Fo^2^)+(0.0822P)^2^+0.0000P] where P=(Fo^2^+2Fc^2^)/3'
_refine_ls_weighting_scheme calc
_refine_ls_wR_factor_gt 0.1206
_refine_ls_wR_factor_ref 0.1313
_reflns_number_gt 4392
_reflns_number_total 5835
_reflns_threshold_expression >2sigma(I)
_cod_data_source_file b612883a.txt
_cod_data_source_block compound_3b_h05njb5
_cod_depositor_comments
;
The following automatic conversions were performed:
'_symmetry_cell_setting' value 'Monoclinic' changed to 'monoclinic'
according to '/home/saulius/struct/CIF-dictionaries/cif_core.dic'
dictionary named 'cif_core.dic' version 2.4.1 from
2010-06-29.

'_exptl_absorpt_correction_type' value 'Multi-Scan' changed
to 'multi-scan' according to
'/home/saulius/struct/CIF-dictionaries/cif_core.dic' dictionary named
'cif_core.dic' version 2.4.1 from 2010-06-29.

Automatic conversion script
Id: cif_fix_enum 1527 2010-12-29 10:47:43Z saulius 
;
_cod_original_sg_symbol_H-M P21
_cod_database_code 7203659
_chemical_absolute_structure syn

loop_
_symmetry_equiv_pos_as_xyz
'x, y, z'
'-x, y+1/2, -z'

loop_
_atom_site_label
_atom_site_type_symbol
_atom_site_fract_x
_atom_site_fract_y
_atom_site_fract_z
_atom_site_U_iso_or_equiv
_atom_site_adp_type
_atom_site_occupancy
_atom_site_symmetry_multiplicity
_atom_site_calc_flag
_atom_site_refinement_flags
_atom_site_disorder_assembly
_atom_site_disorder_group
S1 S 1.15888(13) 0.14068(5) 0.51009(6) 0.0416(3) Uani 1 1 d . . .
S2 S 0.83950(13) -0.23808(4) -0.01196(6) 0.0409(3) Uani 1 1 d . . .
O1 O 1.2207(4) 0.19296(17) 0.4428(2) 0.0556(8) Uani 1 1 d . . .
O2 O 0.9443(3) 0.14027(19) 0.50054(17) 0.0519(7) Uani 1 1 d . . .
O3 O 1.2660(3) 0.15296(18) 0.60937(16) 0.0485(7) Uani 1 1 d . . .
O4 O 1.0534(3) -0.24281(19) -0.00210(17) 0.0517(7) Uani 1 1 d . . .
O5 O 0.7682(4) -0.29051(17) 0.0514(2) 0.0559(8) Uani 1 1 d . . .
O6 O 0.7323(3) -0.2439(2) -0.11207(18) 0.0575(7) Uani 1 1 d . . .
O7 O 1.1208(8) -0.0649(4) 0.1383(4) 0.170(2) Uani 1 1 d . . .
O8 O 1.5723(4) -0.0142(2) 0.6022(3) 0.1018(11) Uani 1 1 d . . .
N1 N 1.0138(4) 0.2144(2) 0.2452(2) 0.0563(10) Uani 1 1 d . . .
H1A H 1.0678 0.2303 0.1991 0.068 Uiso 1 1 calc R . .
H1B H 1.0885 0.2035 0.3017 0.068 Uiso 1 1 calc R . .
N2 N 0.7417(4) 0.1824(2) 0.3029(2) 0.0514(10) Uani 1 1 d . . .
H2 H 0.8246 0.1767 0.3586 0.062 Uiso 1 1 calc R . .
N3 N 0.7051(5) 0.2229(2) 0.1447(2) 0.0534(10) Uani 1 1 d . . .
H3A H 0.7589 0.2389 0.0986 0.064 Uiso 1 1 calc R . .
H3B H 0.5764 0.2179 0.1345 0.064 Uiso 1 1 calc R . .
N4 N 1.2541(4) -0.2825(2) 0.1955(2) 0.0481(9) Uani 1 1 d . . .
H4 H 1.1704 -0.2723 0.1412 0.058 Uiso 1 1 calc R . .
N5 N 0.9811(4) -0.3133(2) 0.2523(2) 0.0525(9) Uani 1 1 d . . .
H5A H 0.9273 -0.3295 0.2984 0.063 Uiso 1 1 calc R . .
H5B H 0.9060 -0.3009 0.1965 0.063 Uiso 1 1 calc R . .
N6 N 1.2909(5) -0.3266(2) 0.3514(2) 0.0506(9) Uani 1 1 d . . .
H6A H 1.2373 -0.3427 0.3975 0.061 Uiso 1 1 calc R . .
H6B H 1.4198 -0.3229 0.3610 0.061 Uiso 1 1 calc R . .
C1 C 0.8173(6) 0.2066(3) 0.2294(3) 0.0437(9) Uani 1 1 d . . .
C2 C 0.5320(6) 0.1647(3) 0.2980(3) 0.0698(15) Uani 1 1 d . . .
H2A H 0.5031 0.1745 0.3613 0.084 Uiso 1 1 calc R . .
H2B H 0.4482 0.1990 0.2512 0.084 Uiso 1 1 calc R . .
C3 C 0.4798(10) 0.0854(5) 0.2702(5) 0.123(3) Uani 1 1 d . . .
H3C H 0.5094 0.0751 0.2079 0.184 Uiso 1 1 calc R . .
H3D H 0.3389 0.0775 0.2660 0.184 Uiso 1 1 calc R . .
H3E H 0.5567 0.0511 0.3183 0.184 Uiso 1 1 calc R . .
C4 C 0.7875(7) -0.1470(3) 0.0297(3) 0.0596(12) Uani 1 1 d . . .
H4A H 0.6425 -0.1427 0.0195 0.072 Uiso 1 1 calc R . .
H4B H 0.8420 -0.1459 0.0997 0.072 Uiso 1 1 calc R . .
C5 C 0.8608(6) -0.0758(2) -0.0124(3) 0.0546(11) Uani 1 1 d . . .
C6 C 1.0213(8) -0.0342(4) 0.0648(5) 0.109(2) Uani 1 1 d . . .
C7 C 1.0397(10) 0.0459(4) 0.0335(5) 0.117(2) Uani 1 1 d . . .
H7A H 1.1710 0.0559 0.0205 0.140 Uiso 1 1 calc R . .
H7B H 1.0139 0.0827 0.0812 0.140 Uiso 1 1 calc R . .
C8 C 0.8749(7) 0.0469(3) -0.0592(4) 0.0749(14) Uani 1 1 d . . .
H8 H 0.8244 0.0987 -0.0802 0.090 Uiso 1 1 calc R . .
C9 C 0.9631(10) 0.0042(3) -0.1324(5) 0.111(2) Uani 1 1 d . . .
H9A H 1.0989 0.0217 -0.1309 0.133 Uiso 1 1 calc R . .
H9B H 0.8810 0.0105 -0.1979 0.133 Uiso 1 1 calc R . .
C10 C 0.9620(10) -0.0782(3) -0.0988(5) 0.111(2) Uani 1 1 d . . .
H10A H 1.0981 -0.0981 -0.0788 0.133 Uiso 1 1 calc R . .
H10B H 0.8864 -0.1107 -0.1506 0.133 Uiso 1 1 calc R . .
C11 C 0.7206(7) -0.0062(3) -0.0359(4) 0.0790(13) Uani 1 1 d . . .
C12 C 0.6268(9) 0.0174(3) 0.0454(5) 0.114(2) Uani 1 1 d . . .
H12A H 0.5566 0.0654 0.0292 0.171 Uiso 1 1 calc R . .
H12B H 0.7297 0.0237 0.1041 0.171 Uiso 1 1 calc R . .
H12C H 0.5337 -0.0217 0.0554 0.171 Uiso 1 1 calc R . .
C13 C 0.5518(9) -0.0195(5) -0.1250(5) 0.142(3) Uani 1 1 d . . .
H13A H 0.4903 0.0291 -0.1475 0.214 Uiso 1 1 calc R . .
H13B H 0.4531 -0.0532 -0.1082 0.214 Uiso 1 1 calc R . .
H13C H 0.6051 -0.0428 -0.1757 0.214 Uiso 1 1 calc R . .
C14 C 1.1771(6) -0.3078(2) 0.2671(3) 0.0403(9) Uani 1 1 d . . .
C15 C 1.4609(6) -0.2703(3) 0.1984(3) 0.0494(10) Uani 1 1 d . . .
H15A H 1.4816 -0.2739 0.1325 0.059 Uiso 1 1 calc R . .
H15B H 1.5388 -0.3111 0.2368 0.059 Uiso 1 1 calc R . .
C16 C 1.5360(7) -0.1957(3) 0.2397(4) 0.0808(15) Uani 1 1 d . . .
H16A H 1.4493 -0.1553 0.2075 0.121 Uiso 1 1 calc R . .
H16B H 1.6697 -0.1876 0.2307 0.121 Uiso 1 1 calc R . .
H16C H 1.5383 -0.1951 0.3082 0.121 Uiso 1 1 calc R . .
C17 C 1.2257(7) 0.0495(2) 0.4747(3) 0.0612(13) Uani 1 1 d . . .
H17A H 1.1411 0.0389 0.4107 0.073 Uiso 1 1 calc R . .
H17B H 1.3629 0.0531 0.4667 0.073 Uiso 1 1 calc R . .
C18 C 1.2150(6) -0.0197(2) 0.5379(3) 0.0513(9) Uani 1 1 d . . .
C19 C 1.4177(7) -0.0510(3) 0.5871(3) 0.0701(12) Uani 1 1 d . . .
C20 C 1.3896(8) -0.1330(3) 0.6137(4) 0.0896(15) Uani 1 1 d . . .
H20A H 1.4320 -0.1410 0.6836 0.107 Uiso 1 1 calc R . .
H20B H 1.4630 -0.1681 0.5807 0.107 Uiso 1 1 calc R . .
C21 C 1.1665(8) -0.1431(3) 0.5783(4) 0.0771(14) Uani 1 1 d . . .
H21 H 1.1222 -0.1970 0.5679 0.092 Uiso 1 1 calc R . .
C22 C 1.0709(8) -0.0994(3) 0.6469(4) 0.0747(14) Uani 1 1 d . . .
H22A H 1.1340 -0.1114 0.7143 0.090 Uiso 1 1 calc R . .
H22B H 0.9281 -0.1104 0.6352 0.090 Uiso 1 1 calc R . .
C23 C 1.1089(7) -0.0137(3) 0.6223(3) 0.0650(11) Uani 1 1 d . . .
H23A H 0.9831 0.0143 0.6027 0.078 Uiso 1 1 calc R . .
H23B H 1.1936 0.0121 0.6780 0.078 Uiso 1 1 calc R . .
C24 C 1.1210(6) -0.0927(3) 0.4858(3) 0.0671(10) Uani 1 1 d . . .
C25 C 1.2272(11) -0.1176(3) 0.4049(4) 0.120(2) Uani 1 1 d . . .
H25A H 1.1797 -0.1678 0.3810 0.181 Uiso 1 1 calc R . .
H25B H 1.3699 -0.1196 0.4311 0.181 Uiso 1 1 calc R . .
H25C H 1.1980 -0.0809 0.3524 0.181 Uiso 1 1 calc R . .
C26 C 0.8999(9) -0.0841(4) 0.4397(5) 0.117(2) Uani 1 1 d . . .
H26A H 0.8303 -0.0674 0.4882 0.175 Uiso 1 1 calc R . .
H26B H 0.8464 -0.1329 0.4134 0.175 Uiso 1 1 calc R . .
H26C H 0.8821 -0.0465 0.3883 0.175 Uiso 1 1 calc R . .

loop_
_atom_site_aniso_label
_atom_site_aniso_U_11
_atom_site_aniso_U_22
_atom_site_aniso_U_33
_atom_site_aniso_U_23
_atom_site_aniso_U_13
_atom_site_aniso_U_12
S1 0.0378(5) 0.0550(7) 0.0333(5) -0.0014(5) 0.0109(4) 0.0022(4)
S2 0.0388(5) 0.0505(7) 0.0362(5) -0.0015(5) 0.0139(4) 0.0005(4)
O1 0.0592(17) 0.0626(19) 0.0496(17) 0.0127(14) 0.0219(14) 0.0020(14)
O2 0.0350(16) 0.079(2) 0.0429(14) 0.0048(15) 0.0115(13) 0.0074(14)
O3 0.0399(13) 0.0701(19) 0.0344(13) -0.0055(14) 0.0064(11) -0.0016(14)
O4 0.0407(17) 0.075(2) 0.0394(14) 0.0034(15) 0.0089(13) 0.0030(14)
O5 0.0593(17) 0.0593(18) 0.0557(18) 0.0042(14) 0.0269(15) -0.0037(14)
O6 0.0441(15) 0.085(2) 0.0422(14) -0.0096(16) 0.0067(12) -0.0007(16)
O7 0.131(4) 0.177(5) 0.156(4) 0.071(4) -0.059(3) -0.043(3)
O8 0.0506(17) 0.117(3) 0.134(3) 0.001(2) 0.0127(17) -0.0143(18)
N1 0.041(2) 0.084(3) 0.048(2) 0.0060(19) 0.0175(18) -0.0007(18)
N2 0.0386(18) 0.085(3) 0.0344(18) 0.0162(16) 0.0160(16) 0.0027(17)
N3 0.0376(17) 0.080(3) 0.042(2) 0.0093(17) 0.0071(16) -0.0026(16)
N4 0.0351(18) 0.066(2) 0.0431(19) 0.0012(16) 0.0090(16) 0.0032(15)
N5 0.0328(19) 0.081(3) 0.044(2) 0.0121(17) 0.0102(16) 0.0004(17)
N6 0.0453(18) 0.070(2) 0.0411(19) 0.0119(16) 0.0194(15) 0.0055(16)
C1 0.039(2) 0.048(2) 0.045(2) -0.0017(18) 0.0126(19) 0.0042(18)
C2 0.035(2) 0.120(4) 0.059(3) 0.031(3) 0.020(2) 0.009(2)
C3 0.119(5) 0.162(6) 0.114(4) -0.083(4) 0.080(4) -0.086(4)
C4 0.080(3) 0.058(3) 0.054(3) -0.010(2) 0.043(2) -0.005(2)
C5 0.057(2) 0.046(2) 0.068(3) 0.0057(18) 0.029(2) 0.0053(19)
C6 0.074(3) 0.116(5) 0.119(5) 0.033(4) -0.015(3) -0.016(3)
C7 0.115(5) 0.097(4) 0.124(5) 0.024(4) -0.004(4) -0.026(3)
C8 0.080(3) 0.056(3) 0.092(4) 0.017(3) 0.026(3) 0.013(2)
C9 0.141(5) 0.089(5) 0.128(5) 0.033(4) 0.084(4) 0.016(4)
C10 0.166(6) 0.063(3) 0.147(5) 0.021(3) 0.126(5) 0.010(3)
C11 0.080(3) 0.070(3) 0.093(3) 0.006(2) 0.032(3) 0.014(2)
C12 0.131(4) 0.084(4) 0.157(5) 0.014(4) 0.094(4) 0.038(4)
C13 0.093(4) 0.211(9) 0.099(4) 0.020(5) -0.029(4) -0.014(5)
C14 0.041(2) 0.050(3) 0.0341(19) -0.0019(17) 0.0155(18) 0.0020(18)
C15 0.041(2) 0.069(3) 0.039(2) -0.0028(19) 0.0111(18) -0.0034(19)
C16 0.057(3) 0.090(4) 0.102(4) 0.005(3) 0.033(3) -0.004(3)
C17 0.084(3) 0.052(3) 0.060(3) -0.003(2) 0.040(3) 0.002(2)
C18 0.052(2) 0.058(2) 0.0462(19) -0.0041(17) 0.0143(17) 0.0010(18)
C19 0.056(3) 0.079(3) 0.075(3) -0.006(2) 0.014(2) 0.001(2)
C20 0.085(3) 0.068(3) 0.118(4) 0.013(3) 0.029(3) 0.019(3)
C21 0.093(3) 0.047(3) 0.090(3) 0.006(2) 0.019(3) -0.009(2)
C22 0.080(3) 0.065(3) 0.080(3) 0.017(3) 0.022(3) -0.011(3)
C23 0.078(3) 0.066(3) 0.059(2) 0.010(2) 0.033(2) 0.003(2)
C24 0.075(3) 0.066(3) 0.058(2) -0.013(2) 0.009(2) -0.011(2)
C25 0.194(7) 0.080(4) 0.099(4) -0.046(3) 0.057(4) -0.001(4)
C26 0.088(4) 0.147(6) 0.093(4) 0.004(4) -0.026(3) -0.036(4)

loop_
_atom_type_symbol
_atom_type_description
_atom_type_scat_dispersion_real
_atom_type_scat_dispersion_imag
_atom_type_scat_source
C C 0.0033 0.0016 'International Tables Vol C Tables 4.2.6.8 and 6.1.1.4'
H H 0.0000 0.0000 'International Tables Vol C Tables 4.2.6.8 and 6.1.1.4'
N N 0.0061 0.0033 'International Tables Vol C Tables 4.2.6.8 and 6.1.1.4'
S S 0.1246 0.1234 'International Tables Vol C Tables 4.2.6.8 and 6.1.1.4'
O O 0.0106 0.0060 'International Tables Vol C Tables 4.2.6.8 and 6.1.1.4'

loop_
_geom_angle_atom_site_label_1
_geom_angle_atom_site_label_2
_geom_angle_atom_site_label_3
_geom_angle
_geom_angle_site_symmetry_1
_geom_angle_site_symmetry_3
_geom_angle_publ_flag
O3 S1 O2 111.87(15) . . ?
O3 S1 O1 112.69(18) . . ?
O2 S1 O1 112.70(16) . . ?
O3 S1 C17 107.6(2) . . ?
O2 S1 C17 107.2(2) . . ?
O1 S1 C17 104.20(18) . . ?
O5 S2 O6 113.36(18) . . ?
O5 S2 O4 112.67(17) . . ?
O6 S2 O4 111.72(15) . . ?
O5 S2 C4 103.83(17) . . ?
O6 S2 C4 107.2(2) . . ?
O4 S2 C4 107.4(2) . . ?
C1 N2 C2 125.9(3) . . ?
C14 N4 C15 126.7(4) . . ?
N3 C1 N1 120.1(4) . . ?
N3 C1 N2 122.3(4) . . ?
N1 C1 N2 117.6(4) . . ?
C3 C2 N2 113.1(5) . . ?
C5 C4 S2 119.8(3) . . ?
C4 C5 C11 119.0(3) . . ?
C4 C5 C10 122.8(4) . . ?
C11 C5 C10 102.9(4) . . ?
C4 C5 C6 110.8(4) . . ?
C11 C5 C6 95.5(4) . . ?
C10 C5 C6 101.3(4) . . ?
O7 C6 C7 126.5(6) . . ?
O7 C6 C5 124.3(6) . . ?
C7 C6 C5 109.1(5) . . ?
C6 C7 C8 99.9(5) . . ?
C11 C8 C9 105.1(4) . . ?
C11 C8 C7 103.1(4) . . ?
C9 C8 C7 104.5(5) . . ?
C8 C9 C10 102.7(4) . . ?
C9 C10 C5 105.0(4) . . ?
C8 C11 C12 116.7(5) . . ?
C8 C11 C13 110.8(5) . . ?
C12 C11 C13 107.4(5) . . ?
C8 C11 C5 95.4(3) . . ?
C12 C11 C5 114.0(4) . . ?
C13 C11 C5 112.4(5) . . ?
N6 C14 N5 120.1(4) . . ?
N6 C14 N4 121.5(4) . . ?
N5 C14 N4 118.4(4) . . ?
N4 C15 C16 113.5(4) . . ?
C18 C17 S1 120.0(3) . . ?
C19 C18 C17 113.4(4) . . ?
C19 C18 C24 99.5(3) . . ?
C17 C18 C24 116.6(3) . . ?
C19 C18 C23 102.5(3) . . ?
C17 C18 C23 120.0(4) . . ?
C24 C18 C23 102.0(3) . . ?
O8 C19 C20 127.9(5) . . ?
O8 C19 C18 124.6(4) . . ?
C20 C19 C18 107.5(4) . . ?
C19 C20 C21 101.9(4) . . ?
C22 C21 C20 106.7(4) . . ?
C22 C21 C24 103.1(4) . . ?
C20 C21 C24 102.0(4) . . ?
C21 C22 C23 102.7(4) . . ?
C18 C23 C22 103.9(4) . . ?
C26 C24 C18 113.2(4) . . ?
C26 C24 C21 114.1(4) . . ?
C18 C24 C21 94.6(3) . . ?
C26 C24 C25 107.7(5) . . ?
C18 C24 C25 111.6(4) . . ?
C21 C24 C25 115.4(4) . . ?

loop_
_geom_bond_atom_site_label_1
_geom_bond_atom_site_label_2
_geom_bond_distance
_geom_bond_site_symmetry_2
_geom_bond_publ_flag
S1 O3 1.451(2) . ?
S1 O2 1.454(2) . ?
S1 O1 1.455(3) . ?
S1 C17 1.763(4) . ?
S2 O5 1.447(3) . ?
S2 O6 1.449(3) . ?
S2 O4 1.451(2) . ?
S2 C4 1.762(4) . ?
O7 C6 1.234(7) . ?
O8 C19 1.221(5) . ?
N1 C1 1.328(4) . ?
N2 C1 1.337(5) . ?
N2 C2 1.465(5) . ?
N3 C1 1.305(5) . ?
N4 C14 1.325(5) . ?
N4 C15 1.433(5) . ?
N5 C14 1.323(4) . ?
N6 C14 1.315(5) . ?
C2 C3 1.463(9) . ?
C4 C5 1.517(6) . ?
C5 C11 1.542(6) . ?
C5 C10 1.546(6) . ?
C5 C6 1.549(7) . ?
C6 C7 1.482(8) . ?
C7 C8 1.531(7) . ?
C8 C11 1.505(7) . ?
C8 C9 1.515(7) . ?
C9 C10 1.518(8) . ?
C11 C12 1.505(7) . ?
C11 C13 1.529(7) . ?
C15 C16 1.475(6) . ?
C17 C18 1.519(6) . ?
C18 C19 1.515(6) . ?
C18 C24 1.542(6) . ?
C18 C23 1.545(5) . ?
C19 C20 1.506(7) . ?
C20 C21 1.516(7) . ?
C21 C22 1.503(7) . ?
C21 C24 1.554(7) . ?
C22 C23 1.572(6) . ?
C24 C26 1.523(7) . ?
C24 C25 1.558(6) . ?
